data_1557869
loop_
_publ_author_name
'Yan, Chenting'
'Takeshita, Masato'
'Nakatsuji, Jun-ya'
'Kurosaki, Akihiro'
'Sato, Kaoko'
'Shang, Rong'
'Nakamoto, Masaaki'
'Yamamoto, Yohsuke'
'Adachi, Yohei'
'Furukawa, Ko'
'Kishi, Ryohei'
'Nakano, Masayoshi'

_publ_section_title
;
 Synthesis and properties of hypervalent electron-rich pentacoordinate
 nitrogen compounds
;
_journal_issue 19
_journal_name_full 'Chemical Science'
_journal_page_first 5082
_journal_page_last 5088
_journal_paper_doi 10.1039/D0SC00002G
_journal_volume 11
_journal_year 2020
_chemical_formula_sum 'C14 H17 Br O4'
_chemical_formula_weight 329.18
_space_group_crystal_system orthorhombic
_space_group_IT_number 60
_space_group_name_Hall '-P 2n 2ab'
_space_group_name_H-M_alt 'P b c n'
_atom_sites_solution_hydrogens geom
_audit_creation_method SHELXL-2014/7
_audit_update_record
;
2019-08-05 deposited with the CCDC.	2020-04-13 downloaded from the CCDC.
;
_cell_angle_alpha 90
_cell_angle_beta 90
_cell_angle_gamma 90
_cell_formula_units_Z 8
_cell_length_a 21.874(5)
_cell_length_b 15.366(3)
_cell_length_c 8.915(3)
_cell_measurement_reflns_used 9936
_cell_measurement_temperature 173(2)
_cell_measurement_theta_max 28.32
_cell_measurement_theta_min 2.65
_cell_volume 2996.5(14)
_computing_cell_refinement 'Bruker SAINT'
_computing_data_collection 'Bruker APEX2'
_computing_data_reduction 'Bruker SAINT'
_computing_molecular_graphics 'Bruker SHELXTL'
_computing_publication_material 'Bruker SHELXTL'
_computing_structure_refinement 'SHELXL-2014/7 (Sheldrick, 2014)'
_computing_structure_solution 'SHELXS-97 (Sheldrick 2008)'
_diffrn_ambient_temperature 173(2)
_diffrn_measured_fraction_theta_full 1.000
_diffrn_measured_fraction_theta_max 0.998
_diffrn_measurement_device_type 'Bruker APEX-II CCD'
_diffrn_measurement_method '\f and \w scans'
_diffrn_radiation_type MoK\a
_diffrn_radiation_wavelength 0.71073
_diffrn_reflns_av_R_equivalents 0.0358
_diffrn_reflns_av_unetI/netI 0.0167
_diffrn_reflns_Laue_measured_fraction_full 1.000
_diffrn_reflns_Laue_measured_fraction_max 0.998
_diffrn_reflns_limit_h_max 29
_diffrn_reflns_limit_h_min -28
_diffrn_reflns_limit_k_max 20
_diffrn_reflns_limit_k_min -20
_diffrn_reflns_limit_l_max 11
_diffrn_reflns_limit_l_min -11
_diffrn_reflns_number 33840
_diffrn_reflns_point_group_measured_fraction_full 1.000
_diffrn_reflns_point_group_measured_fraction_max 0.998
_diffrn_reflns_theta_full 25.242
_diffrn_reflns_theta_max 28.343
_diffrn_reflns_theta_min 1.862
_exptl_absorpt_coefficient_mu 2.750
_exptl_absorpt_correction_T_max 0.458
_exptl_absorpt_correction_T_min 0.279
_exptl_absorpt_correction_type multi-scan
_exptl_crystal_colour colourless
_exptl_crystal_density_diffrn 1.459
_exptl_crystal_density_method 'not measured'
_exptl_crystal_description block
_exptl_crystal_F_000 1344
_exptl_crystal_size_max 0.596
_exptl_crystal_size_mid 0.433
_exptl_crystal_size_min 0.336
_refine_diff_density_max 0.630
_refine_diff_density_min -0.507
_refine_diff_density_rms 0.053
_refine_ls_extinction_method none
_refine_ls_goodness_of_fit_ref 1.065
_refine_ls_hydrogen_treatment constr
_refine_ls_matrix_type full
_refine_ls_number_parameters 177
_refine_ls_number_reflns 3737
_refine_ls_number_restraints 0
_refine_ls_restrained_S_all 1.065
_refine_ls_R_factor_all 0.0325
_refine_ls_R_factor_gt 0.0272
_refine_ls_shift/su_max 0.001
_refine_ls_shift/su_mean 0.000
_refine_ls_structure_factor_coef Fsqd
_refine_ls_weighting_details 'w=1/[\s^2^(Fo^2^)+(0.0327P)^2^+1.7946P] where P=(Fo^2^+2Fc^2^)/3'
_refine_ls_weighting_scheme calc
_refine_ls_wR_factor_gt 0.0697
_refine_ls_wR_factor_ref 0.0727
_reflns_Friedel_coverage 0.000
_reflns_number_gt 3279
_reflns_number_total 3737
_reflns_threshold_expression 'I > 2\s(I)'
_cod_data_source_file d0sc00002g2.cif
_cod_data_source_block 1Me
_cod_depositor_comments
;Adding full bibliography for 1557869--1557876.cif.

 Adding full bibliography for 1557869--1557876.cif.
;
_cod_original_cell_volume 2996.4(12)
_cod_database_code 1557869
_shelx_shelxl_version_number 2014/7
_shelx_space_group_comment
;
The symmetry employed for this shelxl refinement is uniquely defined
by the following loop, which should always be used as a source of
symmetry information in preference to the above space-group names.
They are only intended as comments.
;
_shelx_estimated_absorpt_t_min 0.291
_shelx_estimated_absorpt_t_max 0.458

loop_
_space_group_symop_operation_xyz
'x, y, z'
'x+1/2, -y+1/2, -z'
'-x, y, -z+1/2'
'-x+1/2, -y+1/2, z+1/2'
'-x, -y, -z'
'-x-1/2, y-1/2, z'
'x, -y, z-1/2'
'x-1/2, y-1/2, -z-1/2'

loop_
_atom_site_label
_atom_site_type_symbol
_atom_site_fract_x
_atom_site_fract_y
_atom_site_fract_z
_atom_site_U_iso_or_equiv
_atom_site_adp_type
_atom_site_occupancy
_atom_site_site_symmetry_order
_atom_site_calc_flag
_atom_site_refinement_flags_posn
_atom_site_refinement_flags_adp
_atom_site_refinement_flags_occupancy
_atom_site_disorder_assembly
_atom_site_disorder_group
Br1 Br 0.31356(2) 0.68218(2) 0.56528(2) 0.03584(7) Uani 1 1 d . . . . .
O1 O 0.39211(6) 0.54864(8) 0.32176(18) 0.0448(3) Uani 1 1 d . . . . .
O2 O 0.28402(6) 0.87983(9) 0.56954(13) 0.0394(3) Uani 1 1 d . . . . .
O3 O 0.23097(6) 0.89726(10) 0.35791(16) 0.0467(3) Uani 1 1 d . . . . .
C3 C 0.41738(7) 0.73899(11) 0.18849(18) 0.0286(3) Uani 1 1 d . . . . .
H3 H 0.4497 0.7112 0.1356 0.034 Uiso 1 1 calc R U . . .
O4 O 0.46707(9) 0.61325(11) 0.4465(3) 0.0831(7) Uani 1 1 d . . . . .
C4 C 0.39460(7) 0.70051(11) 0.31768(19) 0.0284(3) Uani 1 1 d . . . . .
C1 C 0.41505(10) 0.46361(13) 0.3670(3) 0.0545(6) Uani 1 1 d . . . . .
H1A H 0.4551 0.4536 0.3210 0.082 Uiso 1 1 calc R U . . .
H1AB H 0.3865 0.4184 0.3339 0.082 Uiso 1 1 calc R U . . .
H1AC H 0.4190 0.4616 0.4764 0.082 Uiso 1 1 calc R U . . .
C2 C 0.42239(8) 0.61646(12) 0.3696(2) 0.0342(4) Uani 1 1 d . . . . .
C6 C 0.27423(8) 0.86861(11) 0.42393(18) 0.0301(3) Uani 1 1 d . . . . .
C5 C 0.34778(7) 0.74069(11) 0.39788(18) 0.0279(3) Uani 1 1 d . . . . .
C7 C 0.23419(10) 0.92094(15) 0.6506(2) 0.0489(5) Uani 1 1 d . . . . .
H7A H 0.2282 0.9802 0.6128 0.073 Uiso 1 1 calc R U . . .
H7AB H 0.2441 0.9231 0.7577 0.073 Uiso 1 1 calc R U . . .
H7AC H 0.1966 0.8873 0.6359 0.073 Uiso 1 1 calc R U . . .
C8 C 0.32481(8) 0.81981(10) 0.34830(19) 0.0276(3) Uani 1 1 d . . . . .
C10 C 0.39405(7) 0.81750(10) 0.13416(18) 0.0273(3) Uani 1 1 d . . . . .
C9 C 0.41929(8) 0.85588(11) -0.01190(19) 0.0325(3) Uani 1 1 d . . . . .
C11 C 0.38743(11) 0.94125(16) -0.0540(2) 0.0521(6) Uani 1 1 d . . . . .
H11A H 0.4046 0.9634 -0.1482 0.078 Uiso 1 1 calc R U . . .
H11B H 0.3938 0.9842 0.0258 0.078 Uiso 1 1 calc R U . . .
H11C H 0.3435 0.9308 -0.0666 0.078 Uiso 1 1 calc R U . . .
C12 C 0.48749(9) 0.87495(14) 0.0077(3) 0.0471(5) Uani 1 1 d . . . . .
H12A H 0.5095 0.8204 0.0262 0.071 Uiso 1 1 calc R U . . .
H12B H 0.4933 0.9143 0.0931 0.071 Uiso 1 1 calc R U . . .
H12C H 0.5034 0.9024 -0.0835 0.071 Uiso 1 1 calc R U . . .
C15 C 0.34763(7) 0.85654(10) 0.21626(18) 0.0278(3) Uani 1 1 d . . . . .
H15 H 0.3308 0.9099 0.1816 0.033 Uiso 1 1 calc R U . . .
C14 C 0.41022(16) 0.78957(17) -0.1378(2) 0.0678(8) Uani 1 1 d . . . . .
H14A H 0.3667 0.7753 -0.1464 0.102 Uiso 1 1 calc R U . . .
H14B H 0.4334 0.7367 -0.1149 0.102 Uiso 1 1 calc R U . . .
H14C H 0.4247 0.8143 -0.2326 0.102 Uiso 1 1 calc R U . . .

loop_
_atom_site_aniso_label
_atom_site_aniso_U_11
_atom_site_aniso_U_22
_atom_site_aniso_U_33
_atom_site_aniso_U_23
_atom_site_aniso_U_13
_atom_site_aniso_U_12
Br1 0.04286(12) 0.03817(11) 0.02650(10) 0.00768(6) 0.00308(7) -0.00694(7)
O1 0.0402(7) 0.0279(6) 0.0662(9) 0.0017(6) -0.0220(7) 0.0041(5)
O2 0.0402(7) 0.0506(8) 0.0274(6) -0.0080(5) 0.0016(5) 0.0030(6)
O3 0.0430(7) 0.0609(9) 0.0364(7) -0.0057(6) -0.0030(6) 0.0167(7)
C3 0.0258(7) 0.0305(8) 0.0295(8) 0.0017(6) 0.0007(6) -0.0008(6)
O4 0.0634(11) 0.0481(9) 0.1378(19) 0.0343(10) -0.0645(12) -0.0144(8)
C4 0.0252(7) 0.0287(7) 0.0313(8) 0.0052(6) -0.0059(6) -0.0042(6)
C1 0.0475(11) 0.0301(9) 0.0859(17) 0.0100(10) -0.0182(12) 0.0057(8)
C2 0.0272(8) 0.0351(9) 0.0403(9) 0.0135(7) -0.0051(7) -0.0028(7)
C6 0.0323(8) 0.0317(8) 0.0264(8) -0.0009(6) 0.0023(6) -0.0043(6)
C5 0.0286(7) 0.0327(8) 0.0223(7) 0.0050(6) -0.0019(6) -0.0069(6)
C7 0.0535(12) 0.0573(13) 0.0358(10) -0.0106(9) 0.0119(9) 0.0047(10)
C8 0.0285(7) 0.0305(8) 0.0237(7) -0.0009(6) -0.0013(6) -0.0036(6)
C10 0.0292(8) 0.0286(8) 0.0242(7) 0.0020(6) -0.0015(6) -0.0047(6)
C9 0.0400(9) 0.0334(8) 0.0241(7) 0.0042(6) 0.0033(7) -0.0026(7)
C11 0.0529(12) 0.0586(13) 0.0448(11) 0.0267(10) 0.0098(9) 0.0106(10)
C12 0.0419(11) 0.0495(11) 0.0499(11) 0.0148(10) 0.0105(9) -0.0045(9)
C15 0.0305(8) 0.0267(7) 0.0262(7) 0.0021(6) -0.0024(6) -0.0008(6)
C14 0.115(2) 0.0610(14) 0.0272(10) -0.0067(10) 0.0112(12) -0.0331(15)

loop_
_atom_type_symbol
_atom_type_description
_atom_type_scat_dispersion_real
_atom_type_scat_dispersion_imag
_atom_type_scat_source
C C 0.0033 0.0016 'International Tables Vol C Tables 4.2.6.8 and 6.1.1.4'
H H 0.0000 0.0000 'International Tables Vol C Tables 4.2.6.8 and 6.1.1.4'
O O 0.0106 0.0060 'International Tables Vol C Tables 4.2.6.8 and 6.1.1.4'
Br Br -0.2901 2.4595 'International Tables Vol C Tables 4.2.6.8 and 6.1.1.4'

loop_
_geom_angle_atom_site_label_1
_geom_angle_atom_site_label_2
_geom_angle_atom_site_label_3
_geom_angle
_geom_angle_site_symmetry_1
_geom_angle_site_symmetry_3
_geom_angle_publ_flag
C2 O1 C1 116.79(14) . . ?
C6 O2 C7 114.96(15) . . ?
C4 C3 C10 121.66(15) . . ?
C4 C3 H3 119.2 . . ?
C10 C3 H3 119.2 . . ?
C3 C4 C5 120.07(15) . . ?
C3 C4 C2 118.51(15) . . ?
C5 C4 C2 121.40(15) . . ?
O1 C1 H1A 109.5 . . ?
O1 C1 H1AB 109.5 . . ?
H1A C1 H1AB 109.5 . . ?
O1 C1 H1AC 109.5 . . ?
H1A C1 H1AC 109.5 . . ?
H1AB C1 H1AC 109.5 . . ?
O4 C2 O1 124.68(17) . . ?
O4 C2 C4 122.94(17) . . ?
O1 C2 C4 112.38(14) . . ?
O3 C6 O2 124.08(16) . . ?
O3 C6 C8 123.13(15) . . ?
O2 C6 C8 112.72(15) . . ?
C8 C5 C4 119.40(15) . . ?
C8 C5 Br1 121.54(13) . . ?
C4 C5 Br1 118.93(12) . . ?
O2 C7 H7A 109.5 . . ?
O2 C7 H7AB 109.5 . . ?
H7A C7 H7AB 109.5 . . ?
O2 C7 H7AC 109.5 . . ?
H7A C7 H7AC 109.5 . . ?
H7AB C7 H7AC 109.5 . . ?
C5 C8 C15 119.53(15) . . ?
C5 C8 C6 124.27(15) . . ?
C15 C8 C6 116.16(14) . . ?
C15 C10 C3 117.25(15) . . ?
C15 C10 C9 123.04(14) . . ?
C3 C10 C9 119.71(15) . . ?
C14 C9 C12 109.75(19) . . ?
C14 C9 C11 109.38(19) . . ?
C12 C9 C11 107.91(16) . . ?
C14 C9 C10 108.69(15) . . ?
C12 C9 C10 109.13(15) . . ?
C11 C9 C10 111.97(15) . . ?
C9 C11 H11A 109.5 . . ?
C9 C11 H11B 109.5 . . ?
H11A C11 H11B 109.5 . . ?
C9 C11 H11C 109.5 . . ?
H11A C11 H11C 109.5 . . ?
H11B C11 H11C 109.5 . . ?
C9 C12 H12A 109.5 . . ?
C9 C12 H12B 109.5 . . ?
H12A C12 H12B 109.5 . . ?
C9 C12 H12C 109.5 . . ?
H12A C12 H12C 109.5 . . ?
H12B C12 H12C 109.5 . . ?
C10 C15 C8 122.06(15) . . ?
C10 C15 H15 119.0 . . ?
C8 C15 H15 119.0 . . ?
C9 C14 H14A 109.5 . . ?
C9 C14 H14B 109.5 . . ?
H14A C14 H14B 109.5 . . ?
C9 C14 H14C 109.5 . . ?
H14A C14 H14C 109.5 . . ?
H14B C14 H14C 109.5 . . ?

loop_
_geom_bond_atom_site_label_1
_geom_bond_atom_site_label_2
_geom_bond_distance
_geom_bond_site_symmetry_2
_geom_bond_publ_flag
Br1 C5 1.8962(16) . ?
O1 C2 1.306(2) . ?
O1 C1 1.456(2) . ?
O2 C6 1.327(2) . ?
O2 C7 1.452(2) . ?
O3 C6 1.198(2) . ?
C3 C4 1.387(2) . ?
C3 C10 1.397(2) . ?
C3 H3 0.9500 . ?
O4 C2 1.195(2) . ?
C4 C5 1.393(2) . ?
C4 C2 1.501(2) . ?
C1 H1A 0.9800 . ?
C1 H1AB 0.9800 . ?
C1 H1AC 0.9800 . ?
C6 C8 1.497(2) . ?
C5 C8 1.388(2) . ?
C7 H7A 0.9800 . ?
C7 H7AB 0.9800 . ?
C7 H7AC 0.9800 . ?
C8 C15 1.398(2) . ?
C10 C15 1.388(2) . ?
C10 C9 1.532(2) . ?
C9 C14 1.528(3) . ?
C9 C12 1.530(3) . ?
C9 C11 1.532(3) . ?
C11 H11A 0.9800 . ?
C11 H11B 0.9800 . ?
C11 H11C 0.9800 . ?
C12 H12A 0.9800 . ?
C12 H12B 0.9800 . ?
C12 H12C 0.9800 . ?
C15 H15 0.9500 . ?
C14 H14A 0.9800 . ?
C14 H14B 0.9800 . ?
C14 H14C 0.9800 . ?

loop_
_geom_torsion_atom_site_label_1
_geom_torsion_atom_site_label_2
_geom_torsion_atom_site_label_3
_geom_torsion_atom_site_label_4
_geom_torsion
_geom_torsion_site_symmetry_1
_geom_torsion_site_symmetry_2
_geom_torsion_site_symmetry_3
_geom_torsion_site_symmetry_4
_geom_torsion_publ_flag
C10 C3 C4 C5 -0.8(2) . . . . ?
C10 C3 C4 C2 -179.54(15) . . . . ?
C1 O1 C2 O4 0.2(3) . . . . ?
C1 O1 C2 C4 -179.51(18) . . . . ?
C3 C4 C2 O4 85.4(3) . . . . ?
C5 C4 C2 O4 -93.4(3) . . . . ?
C3 C4 C2 O1 -94.91(19) . . . . ?
C5 C4 C2 O1 86.4(2) . . . . ?
C7 O2 C6 O3 7.4(3) . . . . ?
C7 O2 C6 C8 -175.49(16) . . . . ?
C3 C4 C5 C8 -0.8(2) . . . . ?
C2 C4 C5 C8 177.92(15) . . . . ?
C3 C4 C5 Br1 175.33(12) . . . . ?
C2 C4 C5 Br1 -6.0(2) . . . . ?
C4 C5 C8 C15 2.0(2) . . . . ?
Br1 C5 C8 C15 -173.99(12) . . . . ?
C4 C5 C8 C6 179.32(15) . . . . ?
Br1 C5 C8 C6 3.3(2) . . . . ?
O3 C6 C8 C5 -131.27(19) . . . . ?
O2 C6 C8 C5 51.6(2) . . . . ?
O3 C6 C8 C15 46.1(2) . . . . ?
O2 C6 C8 C15 -131.04(16) . . . . ?
C4 C3 C10 C15 1.1(2) . . . . ?
C4 C3 C10 C9 -177.96(15) . . . . ?
C15 C10 C9 C14 -120.7(2) . . . . ?
C3 C10 C9 C14 58.3(2) . . . . ?
C15 C10 C9 C12 119.62(18) . . . . ?
C3 C10 C9 C12 -61.4(2) . . . . ?
C15 C10 C9 C11 0.2(2) . . . . ?
C3 C10 C9 C11 179.21(17) . . . . ?
C3 C10 C15 C8 0.2(2) . . . . ?
C9 C10 C15 C8 179.22(15) . . . . ?
C5 C8 C15 C10 -1.8(2) . . . . ?
C6 C8 C15 C10 -179.28(15) . . . . ?
